data_7042618
loop_
_publ_author_name
'Xu, Ya'
'Yuan, Dan'
'Wang, Yaorong'
'Yao, Yingming'

_publ_section_title
;
 Aluminum complexes derived from a hexadentate salen-type Schiff base:
 synthesis, structure, and catalysis for cyclic carbonate synthesis
;
_journal_name_full 'Dalton Trans.'
_journal_paper_doi 10.1039/C7DT00789B
_journal_year 2017
_chemical_formula_moiety '2(C45 H57 Al N2 O4), 7(C4H8O)'
_chemical_formula_sum 'C118 H170 Al2 N4 O15'
_chemical_formula_weight 1938.54
_chemical_name_systematic
; 
 ? 
;
_space_group_IT_number 15
_symmetry_cell_setting monoclinic
_symmetry_space_group_name_Hall '-C 2yc'
_symmetry_space_group_name_H-M 'C 1 2/c 1'
_atom_sites_solution_hydrogens geom
_atom_sites_solution_primary direct
_atom_sites_solution_secondary difmap
_audit_creation_method SHELXL-97
_audit_update_record
;
2017-03-02 deposited with the CCDC.
2017-03-28 downloaded from the CCDC.
;
_cell_angle_alpha 90.00
_cell_angle_beta 103.819(8)
_cell_angle_gamma 90.00
_cell_formula_units_Z 4
_cell_length_a 23.470(2)
_cell_length_b 14.8888(11)
_cell_length_c 33.879(3)
_cell_measurement_reflns_used 3474
_cell_measurement_temperature 223(2)
_cell_measurement_theta_max 29.7760
_cell_measurement_theta_min 3.5030
_cell_volume 11496.0(17)
_computing_cell_refinement
;
CrysAlisPro, Agilent Technologies,
Version 1.171.36.32 (release 02-08-2013 CrysAlis171 .NET)
(compiled Aug  2 2013,16:46:58)
;
_computing_data_collection
;
CrysAlisPro, Agilent Technologies,
Version 1.171.36.32 (release 02-08-2013 CrysAlis171 .NET)
(compiled Aug  2 2013,16:46:58)
;
_computing_data_reduction
;
CrysAlisPro, Agilent Technologies,
Version 1.171.36.32 (release 02-08-2013 CrysAlis171 .NET)
(compiled Aug  2 2013,16:46:58)
;
_computing_structure_refinement 'SHELXL-97 (Sheldrick, 1997)'
_computing_structure_solution 'SHELXS-97 (Sheldrick, 1990)'
_diffrn_ambient_temperature 223(2)
_diffrn_detector_area_resol_mean 10.4471
_diffrn_measured_fraction_theta_full 0.998
_diffrn_measured_fraction_theta_max 0.998
_diffrn_measurement_device_type 'Xcalibur, Atlas, Gemini'
_diffrn_measurement_method '\w scans'
_diffrn_radiation_monochromator graphite
_diffrn_radiation_source 'fine-focus sealed tube'
_diffrn_radiation_type MoK\a
_diffrn_radiation_wavelength 0.71073
_diffrn_reflns_av_R_equivalents 0.0602
_diffrn_reflns_av_sigmaI/netI 0.0854
_diffrn_reflns_limit_h_max 28
_diffrn_reflns_limit_h_min -28
_diffrn_reflns_limit_k_max 13
_diffrn_reflns_limit_k_min -18
_diffrn_reflns_limit_l_max 39
_diffrn_reflns_limit_l_min -41
_diffrn_reflns_number 26816
_diffrn_reflns_theta_full 25.50
_diffrn_reflns_theta_max 25.50
_diffrn_reflns_theta_min 3.14
_exptl_absorpt_coefficient_mu 0.087
_exptl_absorpt_correction_T_max 1.00000
_exptl_absorpt_correction_T_min 0.46306
_exptl_absorpt_correction_type multi-scan
_exptl_absorpt_process_details
;
CrysAlisPro, Agilent Technologies,
Version 1.171.36.32 (release 02-08-2013 CrysAlis171 .NET)
(compiled Aug  2 2013,16:46:58)
Empirical absorption correction using spherical harmonics,
 implemented in SCALE3 ABSPACK scaling algorithm.
;
_exptl_crystal_colour 'clear light yellow'
_exptl_crystal_density_diffrn 1.120
_exptl_crystal_density_method 'not measured'
_exptl_crystal_description block
_exptl_crystal_F_000 4208
_exptl_crystal_size_max 0.7500
_exptl_crystal_size_mid 0.6500
_exptl_crystal_size_min 0.5500
_refine_diff_density_max 0.995
_refine_diff_density_min -0.563
_refine_diff_density_rms 0.080
_refine_ls_extinction_method none
_refine_ls_goodness_of_fit_ref 1.184
_refine_ls_hydrogen_treatment constr
_refine_ls_matrix_type full
_refine_ls_number_parameters 590
_refine_ls_number_reflns 10676
_refine_ls_number_restraints 56
_refine_ls_restrained_S_all 1.196
_refine_ls_R_factor_all 0.1816
_refine_ls_R_factor_gt 0.1189
_refine_ls_shift/su_max 0.007
_refine_ls_shift/su_mean 0.000
_refine_ls_structure_factor_coef Fsqd
_refine_ls_weighting_details 'calc w=1/[\s^2^(Fo^2^)+(0.2000P)^2^+0.0000P] where P=(Fo^2^+2Fc^2^)/3'
_refine_ls_weighting_scheme calc
_refine_ls_wR_factor_gt 0.3314
_refine_ls_wR_factor_ref 0.3750
_reflns_number_gt 5969
_reflns_number_total 10676
_reflns_threshold_expression >2sigma(I)
_cod_data_source_file c7dt00789b2.cif
_cod_data_source_block g161125a
_cod_database_code 7042618

loop_
_symmetry_equiv_pos_as_xyz
'x, y, z'
'-x, y, -z+1/2'
'x+1/2, y+1/2, z'
'-x+1/2, y+1/2, -z+1/2'
'-x, -y, -z'
'x, -y, z-1/2'
'-x+1/2, -y+1/2, -z'
'x+1/2, -y+1/2, z-1/2'

loop_
_atom_site_label
_atom_site_type_symbol
_atom_site_fract_x
_atom_site_fract_y
_atom_site_fract_z
_atom_site_U_iso_or_equiv
_atom_site_adp_type
_atom_site_occupancy
_atom_site_symmetry_multiplicity
_atom_site_calc_flag
_atom_site_refinement_flags
_atom_site_disorder_assembly
_atom_site_disorder_group
Al1 Al 0.00388(5) 0.79542(8) 0.06068(4) 0.0400(4) Uani 1 1 d . . .
N1 N -0.06753(15) 0.8529(2) 0.05938(11) 0.0427(9) Uani 1 1 d . . .
N2 N 0.08941(15) 0.7747(2) 0.06756(10) 0.0389(8) Uani 1 1 d . . .
O1 O 0.03020(13) 0.8922(2) 0.11109(9) 0.0498(8) Uani 1 1 d . . .
O2 O 0.03639(13) 0.91930(19) 0.03327(9) 0.0453(8) Uani 1 1 d . . .
O3 O -0.01695(13) 0.74721(19) 0.01162(9) 0.0446(8) Uani 1 1 d . . .
O4 O 0.00080(12) 0.70835(19) 0.09692(9) 0.0440(8) Uani 1 1 d . . .
C1 C 0.0652(2) 0.9660(3) 0.10247(17) 0.0602(13) Uani 1 1 d . . .
H1A H 0.1054 0.9467 0.1052 0.072 Uiso 1 1 calc R . .
H1B H 0.0650 1.0147 0.1215 0.072 Uiso 1 1 calc R . .
C2 C 0.0397(2) 0.9972(3) 0.06004(17) 0.0585(13) Uani 1 1 d . . .
H2A H 0.0009 1.0221 0.0578 0.070 Uiso 1 1 calc R . .
H2B H 0.0643 1.0433 0.0525 0.070 Uiso 1 1 calc R . .
C3 C -0.0215(2) 0.9191(3) 0.12198(15) 0.0550(13) Uani 1 1 d . . .
C4 C -0.0199(3) 0.9632(4) 0.15777(18) 0.0802(18) Uani 1 1 d . . .
H4 H 0.0158 0.9780 0.1753 0.096 Uiso 1 1 calc R . .
C5 C -0.0729(3) 0.9854(6) 0.1674(2) 0.102(2) Uani 1 1 d . . .
H5 H -0.0730 1.0158 0.1914 0.123 Uiso 1 1 calc R . .
C6 C -0.1241(3) 0.9623(5) 0.1414(2) 0.0862(19) Uani 1 1 d . . .
H6 H -0.1593 0.9763 0.1480 0.103 Uiso 1 1 calc R . .
C7 C -0.1254(2) 0.9187(4) 0.10552(17) 0.0633(14) Uani 1 1 d . . .
H7 H -0.1615 0.9043 0.0884 0.076 Uiso 1 1 calc R . .
C8 C -0.0740(2) 0.8954(3) 0.09395(15) 0.0485(11) Uani 1 1 d . . .
C9 C -0.0630(2) 0.7698(3) -0.01970(13) 0.0437(11) Uani 1 1 d . . .
C10 C -0.0611(2) 0.7481(3) -0.06036(14) 0.0493(12) Uani 1 1 d . . .
C11 C -0.1088(2) 0.7752(3) -0.09147(15) 0.0580(13) Uani 1 1 d . . .
H11 H -0.1075 0.7625 -0.1181 0.070 Uiso 1 1 calc R . .
C12 C -0.1580(2) 0.8197(3) -0.08519(14) 0.0486(11) Uani 1 1 d . . .
C13 C -0.15849(19) 0.8363(3) -0.04490(14) 0.0448(11) Uani 1 1 d . . .
H13 H -0.1908 0.8652 -0.0393 0.054 Uiso 1 1 calc R . .
C14 C -0.11255(18) 0.8114(3) -0.01282(13) 0.0416(10) Uani 1 1 d . . .
C15 C -0.12145(18) 0.8254(3) 0.03006(14) 0.0441(11) Uani 1 1 d . . .
H15 H -0.1504 0.8735 0.0287 0.053 Uiso 1 1 calc R . .
C16 C -0.1472(2) 0.7397(4) 0.04382(17) 0.0652(15) Uani 1 1 d . . .
H16A H -0.1238 0.6890 0.0399 0.098 Uiso 1 1 calc R . .
H16B H -0.1867 0.7317 0.0281 0.098 Uiso 1 1 calc R . .
H16C H -0.1472 0.7447 0.0721 0.098 Uiso 1 1 calc R . .
C17 C -0.0105(2) 0.6948(5) -0.07025(15) 0.0748(18) Uani 1 1 d . . .
C18 C -0.0186(3) 0.6780(5) -0.11645(19) 0.102(3) Uani 1 1 d . . .
H18A H -0.0219 0.7345 -0.1304 0.153 Uiso 1 1 calc R . .
H18B H -0.0536 0.6434 -0.1265 0.153 Uiso 1 1 calc R . .
H18C H 0.0147 0.6457 -0.1210 0.153 Uiso 1 1 calc R . .
C19 C 0.0469(3) 0.7472(6) -0.0569(2) 0.105(3) Uani 1 1 d . . .
H19A H 0.0430 0.8042 -0.0705 0.157 Uiso 1 1 calc R . .
H19B H 0.0781 0.7137 -0.0638 0.157 Uiso 1 1 calc R . .
H19C H 0.0557 0.7565 -0.0281 0.157 Uiso 1 1 calc R . .
C20 C -0.0051(4) 0.6021(5) -0.0486(2) 0.126(3) Uani 1 1 d . . .
H20A H 0.0317 0.5749 -0.0495 0.189 Uiso 1 1 calc R . .
H20B H -0.0367 0.5639 -0.0622 0.189 Uiso 1 1 calc R . .
H20C H -0.0068 0.6102 -0.0208 0.189 Uiso 1 1 calc R . .
C21 C -0.2100(2) 0.8428(4) -0.12018(15) 0.0613(14) Uani 1 1 d . . .
C22 C -0.1909(3) 0.8600(6) -0.1597(2) 0.102(3) Uani 1 1 d . . .
H22A H -0.1682 0.8100 -0.1652 0.153 Uiso 1 1 calc R . .
H22B H -0.1676 0.9137 -0.1569 0.153 Uiso 1 1 calc R . .
H22C H -0.2250 0.8672 -0.1816 0.153 Uiso 1 1 calc R . .
C23 C -0.2517(3) 0.7639(5) -0.1279(2) 0.098(2) Uani 1 1 d . . .
H23A H -0.2324 0.7129 -0.1362 0.147 Uiso 1 1 calc R . .
H23B H -0.2856 0.7791 -0.1490 0.147 Uiso 1 1 calc R . .
H23C H -0.2637 0.7496 -0.1035 0.147 Uiso 1 1 calc R . .
C24 C -0.2434(4) 0.9249(6) -0.1104(2) 0.129(4) Uani 1 1 d . . .
H24A H -0.2731 0.9416 -0.1341 0.193 Uiso 1 1 calc R . .
H24B H -0.2166 0.9740 -0.1025 0.193 Uiso 1 1 calc R . .
H24C H -0.2615 0.9107 -0.0886 0.193 Uiso 1 1 calc R . .
C25 C 0.09064(19) 0.8992(3) 0.02417(14) 0.0448(11) Uani 1 1 d . . .
C26 C 0.1127(2) 0.9510(3) -0.00236(15) 0.0527(12) Uani 1 1 d . . .
H26 H 0.0930 1.0022 -0.0140 0.063 Uiso 1 1 calc R . .
C27 C 0.1644(2) 0.9257(3) -0.01129(18) 0.0632(14) Uani 1 1 d . . .
H27 H 0.1799 0.9603 -0.0290 0.076 Uiso 1 1 calc R . .
C28 C 0.1935(2) 0.8495(3) 0.00565(17) 0.0601(14) Uani 1 1 d . . .
H28 H 0.2287 0.8333 -0.0004 0.072 Uiso 1 1 calc R . .
C29 C 0.1702(2) 0.7970(3) 0.03178(16) 0.0537(12) Uani 1 1 d . . .
H29 H 0.1892 0.7444 0.0425 0.064 Uiso 1 1 calc R . .
C30 C 0.11877(19) 0.8228(3) 0.04198(13) 0.0422(10) Uani 1 1 d . . .
C31 C 0.03991(18) 0.6605(3) 0.12252(12) 0.0399(10) Uani 1 1 d . . .
C32 C 0.02344(18) 0.6015(3) 0.15135(13) 0.0440(11) Uani 1 1 d . . .
C33 C 0.0673(2) 0.5545(3) 0.17706(13) 0.0480(11) Uani 1 1 d . . .
H33 H 0.0564 0.5177 0.1962 0.058 Uiso 1 1 calc R . .
C34 C 0.1273(2) 0.5567(3) 0.17721(13) 0.0485(11) Uani 1 1 d . A .
C35 C 0.1423(2) 0.6131(3) 0.14911(13) 0.0474(11) Uani 1 1 d . . .
H35 H 0.1815 0.6175 0.1481 0.057 Uiso 1 1 calc R . .
C36 C 0.10004(19) 0.6643(3) 0.12184(13) 0.0422(10) Uani 1 1 d . . .
C37 C 0.12042(19) 0.7206(3) 0.09431(13) 0.0423(10) Uani 1 1 d . . .
H37 H 0.1604 0.7185 0.0956 0.051 Uiso 1 1 calc R . .
C38 C -0.0415(2) 0.5940(3) 0.15378(15) 0.0524(12) Uani 1 1 d . . .
C39 C -0.0493(3) 0.5287(5) 0.18665(19) 0.0840(19) Uani 1 1 d . . .
H39A H -0.0904 0.5210 0.1852 0.126 Uiso 1 1 calc R . .
H39B H -0.0302 0.5521 0.2129 0.126 Uiso 1 1 calc R . .
H39C H -0.0323 0.4718 0.1826 0.126 Uiso 1 1 calc R . .
C40 C -0.0782(2) 0.5587(4) 0.11361(16) 0.0599(13) Uani 1 1 d . . .
H40A H -0.0688 0.4968 0.1105 0.090 Uiso 1 1 calc R . .
H40B H -0.0699 0.5931 0.0916 0.090 Uiso 1 1 calc R . .
H40C H -0.1191 0.5640 0.1133 0.090 Uiso 1 1 calc R . .
C41 C -0.0630(2) 0.6878(4) 0.16306(19) 0.0709(16) Uani 1 1 d . . .
H41A H -0.0646 0.7267 0.1402 0.106 Uiso 1 1 calc R . .
H41B H -0.0364 0.7123 0.1866 0.106 Uiso 1 1 calc R . .
H41C H -0.1014 0.6828 0.1681 0.106 Uiso 1 1 calc R . .
C42 C 0.1717(2) 0.4997(4) 0.20689(15) 0.0593(14) Uani 1 1 d D . .
C43 C 0.2364(4) 0.5297(9) 0.2081(4) 0.074(2) Uani 0.50 1 d PD A 1
H43A H 0.2634 0.4933 0.2273 0.111 Uiso 0.50 1 calc PR A 1
H43B H 0.2415 0.5916 0.2161 0.111 Uiso 0.50 1 calc PR A 1
H43C H 0.2438 0.5225 0.1816 0.111 Uiso 0.50 1 calc PR A 1
C44 C 0.1628(6) 0.4026(8) 0.1935(4) 0.074(2) Uani 0.50 1 d PD A 1
H44A H 0.1904 0.3654 0.2119 0.111 Uiso 0.50 1 calc PR A 1
H44B H 0.1688 0.3966 0.1666 0.111 Uiso 0.50 1 calc PR A 1
H44C H 0.1236 0.3844 0.1935 0.111 Uiso 0.50 1 calc PR A 1
C45 C 0.1675(7) 0.5104(10) 0.2511(3) 0.074(2) Uani 0.50 1 d PD A 1
H45A H 0.1967 0.4735 0.2684 0.111 Uiso 0.50 1 calc PR A 1
H45B H 0.1293 0.4923 0.2535 0.111 Uiso 0.50 1 calc PR A 1
H45C H 0.1740 0.5721 0.2591 0.111 Uiso 0.50 1 calc PR A 1
C43A C 0.2231(9) 0.4750(17) 0.1887(5) 0.162(6) Uani 0.50 1 d PD A 2
H43D H 0.2509 0.4398 0.2080 0.243 Uiso 0.50 1 calc PR A 2
H43E H 0.2417 0.5288 0.1825 0.243 Uiso 0.50 1 calc PR A 2
H43F H 0.2090 0.4408 0.1643 0.243 Uiso 0.50 1 calc PR A 2
C44A C 0.1455(9) 0.4068(12) 0.2137(6) 0.162(6) Uani 0.50 1 d PD A 2
H44D H 0.1125 0.4152 0.2255 0.243 Uiso 0.50 1 calc PR A 2
H44E H 0.1748 0.3714 0.2317 0.243 Uiso 0.50 1 calc PR A 2
H44F H 0.1329 0.3763 0.1881 0.243 Uiso 0.50 1 calc PR A 2
C45A C 0.1842(12) 0.5430(14) 0.2477(5) 0.162(6) Uani 0.50 1 d PD A 2
H45D H 0.1480 0.5525 0.2557 0.243 Uiso 0.50 1 calc PR A 2
H45E H 0.2033 0.5996 0.2466 0.243 Uiso 0.50 1 calc PR A 2
H45F H 0.2093 0.5047 0.2672 0.243 Uiso 0.50 1 calc PR A 2
O5 O 0.8011(2) 0.4249(3) 0.95236(17) 0.1107(18) Uani 1 1 d . . .
C47 C 0.8481(5) 0.4391(6) 0.9851(3) 0.140(2) Uani 1 1 d . . .
H47A H 0.8455 0.3988 1.0071 0.169 Uiso 1 1 calc R . .
H47B H 0.8845 0.4268 0.9773 0.169 Uiso 1 1 calc R . .
C48 C 0.8478(5) 0.5216(6) 0.9972(3) 0.140(2) Uani 1 1 d . . .
H48A H 0.8875 0.5453 1.0044 0.169 Uiso 1 1 calc R . .
H48B H 0.8315 0.5252 1.0209 0.169 Uiso 1 1 calc R . .
C49 C 0.8092(4) 0.5767(6) 0.9613(3) 0.140(2) Uani 1 1 d . . .
H49A H 0.7749 0.6018 0.9684 0.169 Uiso 1 1 calc R . .
H49B H 0.8315 0.6245 0.9525 0.169 Uiso 1 1 calc R . .
C50 C 0.7938(5) 0.5081(6) 0.9312(3) 0.140(2) Uani 1 1 d . . .
H50A H 0.7535 0.5153 0.9160 0.169 Uiso 1 1 calc R . .
H50B H 0.8191 0.5108 0.9124 0.169 Uiso 1 1 calc R . .
O6 O 0.1195(7) 0.9220(8) 0.2139(5) 0.143(3) Uiso 0.50 1 d PD B 1
C52 C 0.1570(8) 0.8660(13) 0.1981(6) 0.143(3) Uiso 0.50 1 d PD B 1
H52A H 0.1905 0.8998 0.1941 0.171 Uiso 0.50 1 calc PR B 1
H52B H 0.1363 0.8411 0.1722 0.171 Uiso 0.50 1 calc PR B 1
C53 C 0.1776(7) 0.7887(12) 0.2301(7) 0.143(3) Uiso 0.50 1 d PD B 1
H53A H 0.2080 0.8086 0.2532 0.171 Uiso 0.50 1 calc PR B 1
H53B H 0.1909 0.7360 0.2180 0.171 Uiso 0.50 1 calc PR B 1
C54 C 0.1171(9) 0.7725(11) 0.2416(7) 0.143(3) Uiso 0.50 1 d PD B 1
H54A H 0.0978 0.7195 0.2280 0.171 Uiso 0.50 1 calc PR B 1
H54B H 0.1230 0.7644 0.2707 0.171 Uiso 0.50 1 calc PR B 1
C55 C 0.0810(7) 0.8545(12) 0.2279(7) 0.143(3) Uiso 0.50 1 d PD B 1
H55A H 0.0664 0.8790 0.2501 0.171 Uiso 0.50 1 calc PR B 1
H55B H 0.0477 0.8395 0.2058 0.171 Uiso 0.50 1 calc PR B 1
O6A O 0.1456(10) 0.9174(14) 0.2099(6) 0.204(5) Uiso 0.50 1 d PD C 2
C52A C 0.1839(11) 0.8462(18) 0.2242(9) 0.204(5) Uiso 0.50 1 d PD C 2
H52C H 0.2219 0.8689 0.2384 0.245 Uiso 0.50 1 calc PR C 2
H52D H 0.1889 0.8092 0.2017 0.245 Uiso 0.50 1 calc PR C 2
C53A C 0.1558(13) 0.7896(15) 0.2539(9) 0.204(5) Uiso 0.50 1 d PD C 2
H53C H 0.1426 0.7316 0.2422 0.245 Uiso 0.50 1 calc PR C 2
H53D H 0.1837 0.7805 0.2797 0.245 Uiso 0.50 1 calc PR C 2
C54A C 0.1039(11) 0.8465(18) 0.2591(8) 0.204(5) Uiso 0.50 1 d PD C 2
H54C H 0.0671 0.8213 0.2438 0.245 Uiso 0.50 1 calc PR C 2
H54D H 0.1030 0.8505 0.2875 0.245 Uiso 0.50 1 calc PR C 2
C55A C 0.1146(11) 0.9386(15) 0.2425(9) 0.204(5) Uiso 0.50 1 d PD C 2
H55C H 0.0778 0.9695 0.2314 0.245 Uiso 0.50 1 calc PR C 2
H55D H 0.1388 0.9756 0.2635 0.245 Uiso 0.50 1 calc PR C 2
O7 O 0.2794(6) 0.8353(8) 0.1377(4) 0.143(3) Uiso 0.50 1 d PD D 1
C56 C 0.2583(8) 0.7439(12) 0.1378(8) 0.143(3) Uiso 0.50 1 d PD D 1
C57 C 0.3024(9) 0.6786(9) 0.1336(7) 0.143(3) Uiso 0.50 1 d PD D 1
C58 C 0.3574(7) 0.7340(13) 0.1301(7) 0.143(3) Uiso 0.50 1 d PD D 1
C59 C 0.3257(9) 0.8292(11) 0.1153(6) 0.143(3) Uiso 0.50 1 d PD D 1
O7A O 0.3285(7) 0.8371(9) 0.1595(5) 0.161(3) Uiso 0.50 1 d PD E 2
C56A C 0.2809(9) 0.7787(15) 0.1654(6) 0.161(3) Uiso 0.50 1 d PD E 2
C57A C 0.2659(10) 0.7162(16) 0.1303(8) 0.161(3) Uiso 0.50 1 d PD E 2
C58A C 0.3168(11) 0.7187(15) 0.1090(6) 0.161(3) Uiso 0.50 1 d PD E 2
C59A C 0.3576(9) 0.7966(17) 0.1331(7) 0.161(3) Uiso 0.50 1 d PD E 2
O8 O 0.0637(11) 0.197(2) 0.2278(9) 0.300(13) Uiso 0.50 1 d PD F -1
C61 C 0.027(2) 0.1295(19) 0.2383(18) 0.317(14) Uiso 0.50 1 d PD F -1
H61A H 0.0494 0.0916 0.2597 0.381 Uiso 0.50 1 calc PR F -1
H61B H 0.0107 0.0922 0.2148 0.381 Uiso 0.50 1 calc PR F -1
C62 C -0.023(2) 0.176(3) 0.253(2) 0.317(14) Uiso 0.50 1 d PD F -1
H62A H -0.0586 0.1803 0.2311 0.381 Uiso 0.50 1 calc PR F -1
H62B H -0.0325 0.1437 0.2755 0.381 Uiso 0.50 1 calc PR F -1
C63 C 0.001(2) 0.269(3) 0.2663(14) 0.317(14) Uiso 0.50 1 d PD F -1
H63A H 0.0096 0.2751 0.2957 0.381 Uiso 0.50 1 calc PR F -1
H63B H -0.0271 0.3157 0.2544 0.381 Uiso 0.50 1 calc PR F -1
C64 C 0.0575(17) 0.276(2) 0.2505(16) 0.317(14) Uiso 0.50 1 d PD F -1
H64A H 0.0555 0.3289 0.2333 0.381 Uiso 0.50 1 calc PR F -1
H64B H 0.0913 0.2828 0.2732 0.381 Uiso 0.50 1 calc PR F -1

loop_
_atom_site_aniso_label
_atom_site_aniso_U_11
_atom_site_aniso_U_22
_atom_site_aniso_U_33
_atom_site_aniso_U_23
_atom_site_aniso_U_13
_atom_site_aniso_U_12
Al1 0.0367(7) 0.0421(7) 0.0405(7) 0.0051(6) 0.0076(6) 0.0041(6)
N1 0.040(2) 0.046(2) 0.042(2) 0.0048(17) 0.0108(17) -0.0001(17)
N2 0.0368(19) 0.0417(19) 0.0375(19) 0.0052(16) 0.0073(16) 0.0020(16)
O1 0.0451(18) 0.0543(18) 0.0489(19) -0.0028(15) 0.0090(15) 0.0058(15)
O2 0.0424(17) 0.0425(17) 0.0530(19) 0.0066(14) 0.0154(14) 0.0048(14)
O3 0.0446(17) 0.0441(16) 0.0407(17) 0.0045(13) 0.0013(14) 0.0102(14)
O4 0.0345(15) 0.0517(17) 0.0442(17) 0.0121(14) 0.0062(13) 0.0038(14)
C1 0.053(3) 0.056(3) 0.072(4) -0.014(3) 0.014(3) -0.007(3)
C2 0.055(3) 0.041(3) 0.081(4) -0.002(2) 0.019(3) 0.000(2)
C3 0.064(3) 0.054(3) 0.049(3) 0.003(2) 0.018(3) 0.016(2)
C4 0.073(4) 0.096(4) 0.065(4) -0.028(3) 0.004(3) 0.005(4)
C5 0.089(5) 0.140(7) 0.084(5) -0.032(5) 0.033(4) 0.026(5)
C6 0.065(4) 0.111(5) 0.091(5) -0.023(4) 0.035(4) 0.020(4)
C7 0.059(3) 0.075(3) 0.061(3) 0.008(3) 0.024(3) 0.031(3)
C8 0.053(3) 0.046(3) 0.049(3) 0.013(2) 0.018(2) 0.008(2)
C9 0.046(3) 0.047(2) 0.034(2) 0.0054(19) 0.004(2) 0.006(2)
C10 0.046(3) 0.049(3) 0.048(3) -0.007(2) 0.001(2) 0.010(2)
C11 0.065(3) 0.063(3) 0.037(3) -0.001(2) -0.005(2) 0.013(3)
C12 0.041(2) 0.052(3) 0.049(3) 0.008(2) 0.002(2) 0.000(2)
C13 0.038(2) 0.050(3) 0.045(3) 0.007(2) 0.007(2) 0.003(2)
C14 0.039(2) 0.042(2) 0.042(2) 0.0031(19) 0.0058(19) -0.001(2)
C15 0.033(2) 0.050(2) 0.049(3) 0.005(2) 0.008(2) 0.005(2)
C16 0.051(3) 0.071(3) 0.069(4) 0.018(3) 0.005(3) -0.010(3)
C17 0.065(3) 0.109(5) 0.041(3) -0.019(3) -0.006(2) 0.042(3)
C18 0.109(5) 0.129(6) 0.059(4) -0.026(4) 0.003(4) 0.061(5)
C19 0.058(4) 0.179(8) 0.079(4) -0.039(5) 0.019(3) 0.024(4)
C20 0.185(9) 0.092(5) 0.092(5) -0.015(4) 0.013(5) 0.085(6)
C21 0.053(3) 0.075(3) 0.047(3) 0.007(3) -0.005(2) 0.001(3)
C22 0.063(4) 0.154(7) 0.074(4) 0.051(4) -0.013(3) -0.010(4)
C23 0.072(4) 0.108(5) 0.090(5) 0.010(4) -0.031(4) -0.010(4)
C24 0.129(7) 0.126(6) 0.093(5) -0.022(5) -0.047(5) 0.082(5)
C25 0.037(2) 0.045(2) 0.053(3) 0.005(2) 0.013(2) 0.003(2)
C26 0.049(3) 0.047(3) 0.066(3) 0.014(2) 0.021(3) 0.003(2)
C27 0.058(3) 0.057(3) 0.082(4) 0.023(3) 0.030(3) 0.000(3)
C28 0.051(3) 0.060(3) 0.077(4) 0.017(3) 0.033(3) 0.007(3)
C29 0.051(3) 0.049(3) 0.064(3) 0.018(2) 0.020(2) 0.012(2)
C30 0.040(2) 0.049(2) 0.038(2) 0.0106(19) 0.010(2) 0.005(2)
C31 0.039(2) 0.045(2) 0.036(2) 0.0051(19) 0.0094(19) 0.010(2)
C32 0.037(2) 0.058(3) 0.035(2) 0.004(2) 0.0054(19) 0.005(2)
C33 0.058(3) 0.059(3) 0.027(2) 0.009(2) 0.010(2) 0.004(2)
C34 0.049(3) 0.059(3) 0.035(2) 0.008(2) 0.006(2) 0.007(2)
C35 0.038(2) 0.061(3) 0.041(2) 0.004(2) 0.004(2) 0.008(2)
C36 0.043(2) 0.047(2) 0.037(2) 0.0067(19) 0.010(2) 0.006(2)
C37 0.032(2) 0.050(2) 0.042(2) 0.004(2) 0.0045(19) 0.001(2)
C38 0.045(3) 0.065(3) 0.048(3) 0.012(2) 0.014(2) 0.008(2)
C39 0.068(4) 0.120(5) 0.068(4) 0.031(4) 0.025(3) -0.009(4)
C40 0.051(3) 0.068(3) 0.059(3) 0.012(3) 0.008(2) -0.002(3)
C41 0.054(3) 0.092(4) 0.073(4) -0.005(3) 0.028(3) 0.010(3)
C42 0.054(3) 0.073(3) 0.045(3) 0.019(3) 0.001(2) 0.015(3)
C43 0.067(4) 0.091(5) 0.056(4) 0.028(4) -0.001(3) 0.023(4)
C44 0.067(4) 0.091(5) 0.056(4) 0.028(4) -0.001(3) 0.023(4)
C45 0.067(4) 0.091(5) 0.056(4) 0.028(4) -0.001(3) 0.023(4)
C43A 0.187(15) 0.167(12) 0.103(8) 0.055(8) -0.022(8) 0.086(11)
C44A 0.187(15) 0.167(12) 0.103(8) 0.055(8) -0.022(8) 0.086(11)
C45A 0.187(15) 0.167(12) 0.103(8) 0.055(8) -0.022(8) 0.086(11)
O5 0.095(3) 0.080(3) 0.131(4) 0.016(3) -0.025(3) -0.016(3)
C47 0.163(4) 0.099(3) 0.119(4) 0.005(3) -0.043(3) 0.000(3)
C48 0.163(4) 0.099(3) 0.119(4) 0.005(3) -0.043(3) 0.000(3)
C49 0.163(4) 0.099(3) 0.119(4) 0.005(3) -0.043(3) 0.000(3)
C50 0.163(4) 0.099(3) 0.119(4) 0.005(3) -0.043(3) 0.000(3)

loop_
_atom_type_symbol
_atom_type_description
_atom_type_scat_dispersion_real
_atom_type_scat_dispersion_imag
_atom_type_scat_source
C C 0.0033 0.0016 'International Tables Vol C Tables 4.2.6.8 and 6.1.1.4'
H H 0.0000 0.0000 'International Tables Vol C Tables 4.2.6.8 and 6.1.1.4'
N N 0.0061 0.0033 'International Tables Vol C Tables 4.2.6.8 and 6.1.1.4'
O O 0.0106 0.0060 'International Tables Vol C Tables 4.2.6.8 and 6.1.1.4'
Al Al 0.0645 0.0514 'International Tables Vol C Tables 4.2.6.8 and 6.1.1.4'

loop_
_geom_angle_atom_site_label_1
_geom_angle_atom_site_label_2
_geom_angle_atom_site_label_3
_geom_angle
O3 Al1 O4 107.57(15)
O3 Al1 N1 96.81(16)
O4 Al1 N1 99.43(15)
O3 Al1 N2 95.27(15)
O4 Al1 N2 90.68(14)
N1 Al1 N2 161.10(16)
O3 Al1 O1 162.86(14)
O4 Al1 O1 89.52(14)
N1 Al1 O1 78.65(14)
N2 Al1 O1 85.56(13)
O3 Al1 O2 89.42(13)
O4 Al1 O2 159.08(14)
N1 Al1 O2 90.30(14)
N2 Al1 O2 75.32(13)
O1 Al1 O2 74.20(12)
C8 N1 C15 116.9(4)
C8 N1 Al1 118.2(3)
C15 N1 Al1 120.7(3)
C37 N2 C30 117.7(4)
C37 N2 Al1 124.1(3)
C30 N2 Al1 118.2(3)
C3 O1 C1 113.8(4)
C3 O1 Al1 106.8(3)
C1 O1 Al1 114.1(3)
C25 O2 C2 112.7(3)
C25 O2 Al1 109.0(2)
C2 O2 Al1 111.3(3)
C9 O3 Al1 128.4(3)
C31 O4 Al1 134.9(3)
O1 C1 C2 108.4(4)
O2 C2 C1 107.5(4)
C4 C3 O1 121.6(5)
C4 C3 C8 123.4(5)
O1 C3 C8 115.0(4)
C3 C4 C5 118.8(6)
C6 C5 C4 119.1(6)
C5 C6 C7 121.8(6)
C6 C7 C8 121.9(6)
N1 C8 C7 129.3(5)
N1 C8 C3 115.6(4)
C7 C8 C3 115.1(5)
O3 C9 C14 121.4(4)
O3 C9 C10 119.6(4)
C14 C9 C10 119.0(4)
C11 C10 C9 117.2(4)
C11 C10 C17 120.5(4)
C9 C10 C17 122.3(4)
C12 C11 C10 124.4(5)
C13 C12 C11 115.9(4)
C13 C12 C21 122.1(4)
C11 C12 C21 121.9(5)
C14 C13 C12 122.3(4)
C9 C14 C13 121.0(4)
C9 C14 C15 122.1(4)
C13 C14 C15 116.8(4)
N1 C15 C14 112.9(3)
N1 C15 C16 111.4(4)
C14 C15 C16 109.2(4)
C10 C17 C19 110.2(5)
C10 C17 C18 113.0(4)
C19 C17 C18 105.4(6)
C10 C17 C20 109.8(6)
C19 C17 C20 110.3(6)
C18 C17 C20 108.0(5)
C23 C21 C12 109.0(4)
C23 C21 C22 106.9(5)
C12 C21 C22 111.8(4)
C23 C21 C24 108.2(6)
C12 C21 C24 111.6(5)
C22 C21 C24 109.1(6)
C26 C25 C30 122.1(4)
C26 C25 O2 121.6(4)
C30 C25 O2 116.2(4)
C27 C26 C25 118.8(4)
C26 C27 C28 120.8(5)
C27 C28 C29 119.9(5)
C30 C29 C28 120.2(4)
C25 C30 C29 118.2(4)
C25 C30 N2 115.5(4)
C29 C30 N2 126.1(4)
O4 C31 C36 120.6(4)
O4 C31 C32 121.5(4)
C36 C31 C32 117.8(4)
C33 C32 C31 117.5(4)
C33 C32 C38 121.9(4)
C31 C32 C38 120.6(4)
C32 C33 C34 126.1(4)
C35 C34 C33 115.7(4)
C35 C34 C42 123.3(4)
C33 C34 C42 121.1(4)
C34 C35 C36 121.8(4)
C35 C36 C31 121.0(4)
C35 C36 C37 117.1(4)
C31 C36 C37 121.8(4)
N2 C37 C36 127.2(4)
C40 C38 C39 107.0(5)
C40 C38 C41 110.6(4)
C39 C38 C41 109.1(5)
C40 C38 C32 109.4(4)
C39 C38 C32 112.2(4)
C41 C38 C32 108.6(4)
C45A C42 C44 132.3(10)
C45A C42 C34 108.9(8)
C44 C42 C34 108.1(5)
C45A C42 C43A 118.7(14)
C44 C42 C43A 73.4(11)
C34 C42 C43A 110.6(7)
C45A C42 C45 24.8(12)
C44 C42 C45 110.9(8)
C34 C42 C45 113.2(7)
C43A C42 C45 131.4(10)
C45A C42 C44A 104.1(13)
C44 C42 C44A 33.3(9)
C34 C42 C44A 111.2(7)
C43A C42 C44A 103.0(14)
C45 C42 C44A 80.1(10)
C45A C42 C43 83.0(12)
C44 C42 C43 110.0(8)
C34 C42 C43 111.3(5)
C43A C42 C43 39.4(10)
C45 C42 C43 103.4(8)
C44A C42 C43 131.5(10)
C47 O5 C50 104.4(6)
C48 C47 O5 109.7(8)
C47 C48 C49 107.2(8)
C50 C49 C48 100.5(7)
O5 C50 C49 106.5(7)
C52 O6 C55 101.6(10)
O6 C52 C53 106.7(11)
C52 C53 C54 97.7(9)
C55 C54 C53 105.9(9)
C54 C55 O6 107.8(10)
C52A O6A C55A 106.8(13)
O6A C52A C53A 107.2(11)
C54A C53A C52A 104.1(10)
C55A C54A C53A 104.6(11)
O6A C55A C54A 103.5(12)
C56 O7 C59 103.8(10)
O7 C56 C57 112.1(10)
C56 C57 C58 106.0(9)
C57 C58 C59 99.1(9)
O7 C59 C58 103.6(10)
C59A O7A C56A 109.8(10)
O7A C56A C57A 107.8(10)
C56A C57A C58A 107.4(10)
C57A C58A C59A 102.5(9)
O7A C59A C58A 108.5(10)
C61 O8 C64 107.7(13)
O8 C61 C62 108.4(13)
C63 C62 C61 104.2(11)
C62 C63 C64 104.3(10)
O8 C64 C63 109.5(12)

loop_
_geom_bond_atom_site_label_1
_geom_bond_atom_site_label_2
_geom_bond_distance
Al1 O3 1.769(3)
Al1 O4 1.799(3)
Al1 N1 1.873(4)
Al1 N2 1.989(4)
Al1 O1 2.207(3)
Al1 O2 2.277(3)
N1 C8 1.371(6)
N1 C15 1.468(5)
N2 C37 1.298(5)
N2 C30 1.423(5)
O1 C3 1.408(6)
O1 C1 1.443(6)
O2 C25 1.412(5)
O2 C2 1.463(6)
O3 C9 1.364(5)
O4 C31 1.312(5)
C1 C2 1.493(7)
C3 C4 1.371(7)
C3 C8 1.410(7)
C4 C5 1.400(9)
C5 C6 1.354(9)
C6 C7 1.370(8)
C7 C8 1.397(7)
C9 C14 1.385(6)
C9 C10 1.426(6)
C10 C11 1.401(6)
C10 C17 1.530(7)
C11 C12 1.390(7)
C12 C13 1.390(7)
C12 C21 1.524(6)
C13 C14 1.386(6)
C14 C15 1.530(6)
C15 C16 1.531(7)
C17 C19 1.530(9)
C17 C18 1.551(8)
C17 C20 1.553(10)
C21 C23 1.512(8)
C21 C22 1.530(8)
C21 C24 1.532(9)
C25 C26 1.376(6)
C25 C30 1.380(6)
C26 C27 1.370(7)
C27 C28 1.377(7)
C28 C29 1.387(7)
C29 C30 1.387(6)
C31 C36 1.418(6)
C31 C32 1.434(6)
C32 C33 1.371(6)
C32 C38 1.549(6)
C33 C34 1.406(6)
C34 C35 1.377(6)
C34 C42 1.523(6)
C35 C36 1.407(6)
C36 C37 1.419(6)
C38 C40 1.520(7)
C38 C39 1.522(7)
C38 C41 1.543(8)
C42 C45A 1.491(16)
C42 C44 1.514(12)
C42 C43A 1.523(16)
C42 C45 1.533(12)
C42 C44A 1.554(16)
C42 C43 1.574(11)
O5 C47 1.381(9)
O5 C50 1.421(9)
C47 C48 1.296(11)
C48 C49 1.565(10)
C49 C50 1.427(11)
O6 C52 1.408(15)
O6 C55 1.502(15)
C52 C53 1.576(16)
C53 C54 1.581(16)
C54 C55 1.495(15)
O6A C52A 1.400(17)
O6A C55A 1.495(17)
C52A C53A 1.571(17)
C53A C54A 1.527(17)
C54A C55A 1.525(17)
O7 C56 1.449(15)
O7 C59 1.469(15)
C56 C57 1.450(16)
C57 C58 1.559(16)
C58 C59 1.624(16)
O7A C59A 1.387(15)
O7A C56A 1.466(15)
C56A C57A 1.485(16)
C57A C58A 1.536(16)
C58A C59A 1.599(16)
O8 C61 1.425(17)
O8 C64 1.434(17)
C61 C62 1.551(17)
C62 C63 1.526(18)
C63 C64 1.554(17)
